data_1570433
loop_
_publ_author_name
'Sacharczuk, Natalia'
'Olejniczak, Anna'
'Bujak, Maciej'
'Dziubek, Kamil Filip'
'Katrusiak, Andrzej'
'Podsiad&#x142;o, Marcin'

_publ_section_title
;
 Conformation-aggregation interplay in the simplest aliphatic ethers
 probed under high pressure.
;
_journal_issue 'Pt 1'
_journal_name_full IUCrJ
_journal_page_first 57
_journal_page_last 61
_journal_paper_doi 10.1107/S2052252523009995
_journal_volume 11
_journal_year 2024
_chemical_formula_moiety 'C2 H6 O'
_chemical_formula_sum 'C2 H6 O'
_chemical_formula_weight 46.07
_chemical_name_systematic
;
dimethyl ether
;
_space_group_crystal_system monoclinic
_space_group_IT_number 14
_space_group_name_Hall '-P 2ybc'
_space_group_name_H-M_alt 'P 1 21/c 1'
_atom_sites_solution_hydrogens geom
_atom_sites_solution_primary dual
_audit_creation_method
; Olex2 1.5
(compiled 2022.04.07 svn.rca3783a0 for OlexSys, GUI svn.r6498)
;
_cell_angle_alpha 90
_cell_angle_beta 103.835(19)
_cell_angle_gamma 90
_cell_formula_units_Z 4
_cell_length_a 5.5541(4)
_cell_length_b 6.6179(11)
_cell_length_c 6.964(3)
_cell_measurement_reflns_used 653
_cell_measurement_temperature 295(2)
_cell_measurement_theta_max 25.9040
_cell_measurement_theta_min 5.2200
_cell_volume 248.55(12)
_computing_cell_refinement 'CrysAlisPro 1.171.42.49 (Rigaku OD, 2022)'
_computing_data_collection 'CrysAlisPro 1.171.42.49 (Rigaku OD, 2022)'
_computing_data_reduction 'CrysAlisPro 1.171.42.49 (Rigaku OD, 2022)'
_computing_molecular_graphics 'Olex2 1.5 (Dolomanov et al., 2009)'
_computing_publication_material 'Olex2 1.5 (Dolomanov et al., 2009)'
_computing_structure_refinement 'SHELXL 2018/3 (Sheldrick, 2015)'
_computing_structure_solution 'SHELXT 2018/2 (Sheldrick, 2018)'
_diffrn_ambient_environment 'diamond-anvil cell'
_diffrn_ambient_pressure 3300000
_diffrn_ambient_temperature 295(2)
_diffrn_measured_fraction_theta_full 0.313
_diffrn_measured_fraction_theta_max 0.302
_diffrn_measurement_device_type 'KUMA KM4-CCD, Eos'
_diffrn_measurement_method '\f- and \w-scans'
_diffrn_radiation_type MoK\a
_diffrn_radiation_wavelength 0.71073
_diffrn_reflns_av_R_equivalents 0.0646
_diffrn_reflns_av_unetI/netI 0.0374
_diffrn_reflns_Laue_measured_fraction_full 0.313
_diffrn_reflns_Laue_measured_fraction_max 0.302
_diffrn_reflns_limit_h_max 6
_diffrn_reflns_limit_h_min -6
_diffrn_reflns_limit_k_max 7
_diffrn_reflns_limit_k_min -7
_diffrn_reflns_limit_l_max 4
_diffrn_reflns_limit_l_min -4
_diffrn_reflns_number 850
_diffrn_reflns_point_group_measured_fraction_full 0.313
_diffrn_reflns_point_group_measured_fraction_max 0.302
_diffrn_reflns_theta_full 25.242
_diffrn_reflns_theta_max 25.912
_diffrn_reflns_theta_min 5.237
_exptl_absorpt_coefficient_mu 0.095
_exptl_absorpt_correction_T_max 1.00000
_exptl_absorpt_correction_T_min 0.00792
_exptl_absorpt_correction_type multi-scan
_exptl_absorpt_process_details
;
CrysAlisPro 1.171.42.49 (Rigaku Oxford Diffraction, 2022)
Empirical absorption correction using spherical harmonics,
implemented in SCALE3 ABSPACK scaling algorithm.
;
_exptl_crystal_colour colourless
_exptl_crystal_density_diffrn 1.231
_exptl_crystal_description disc
_exptl_crystal_F_000 104
_exptl_crystal_size_max 0.30
_exptl_crystal_size_mid 0.29
_exptl_crystal_size_min 0.25
_refine_diff_density_max 0.187
_refine_diff_density_min -0.167
_refine_diff_density_rms 0.042
_refine_ls_extinction_coef 1.1(7)
_refine_ls_extinction_expression Fc^*^=kFc[1+0.001xFc^2^\l^3^/sin(2\q)]^-1/4^
_refine_ls_extinction_method 'SHELXL-2018/3 (Sheldrick 2018)'
_refine_ls_goodness_of_fit_ref 1.204
_refine_ls_hydrogen_treatment constr
_refine_ls_matrix_type full
_refine_ls_number_parameters 31
_refine_ls_number_reflns 147
_refine_ls_number_restraints 0
_refine_ls_restrained_S_all 1.204
_refine_ls_R_factor_all 0.0776
_refine_ls_R_factor_gt 0.0708
_refine_ls_shift/su_max 0.000
_refine_ls_shift/su_mean 0.000
_refine_ls_structure_factor_coef Fsqd
_refine_ls_weighting_details 'w=1/[\s^2^(Fo^2^)+(0.1102P)^2^+0.2366P] where P=(Fo^2^+2Fc^2^)/3'
_refine_ls_weighting_scheme calc
_refine_ls_wR_factor_gt 0.1861
_refine_ls_wR_factor_ref 0.1927
_reflns_Friedel_coverage 0.000
_reflns_number_gt 132
_reflns_number_total 147
_reflns_threshold_expression 'I > 2\s(I)'
_cod_data_source_file lq5055.cif
_cod_data_source_block dimethyl_ether_phase_beta_3_30GPa
_cod_depositor_comments 'Adding full bibliography for 1570433--1570452.cif.'
_cod_original_cell_volume 248.56(12)
_cod_database_code 1570433
_shelx_shelxl_version_number 2018/3
_shelx_space_group_comment
;
The symmetry employed for this shelxl refinement is uniquely defined
by the following loop, which should always be used as a source of
symmetry information in preference to the above space-group names.
They are only intended as comments.
;
_exptl_absorpt_special_details
;
Data were collected at room temperature (295(2) K) and pressure of 3.30(2) GPa
(3300000 kPa).
;
_olex2_refinement_description
;
1. Fixed Uiso
 At 1.5 times of:
  All C(H,H,H) groups
2.a Idealised Me refined as rotating group:
 C1(H11,H12,H13), C2(H22,H23,H21)
;
_olex2_submission_special_instructions 'No special instructions were received'

loop_
_space_group_symop_operation_xyz
'x, y, z'
'-x, y+1/2, -z+1/2'
'-x, -y, -z'
'x, -y-1/2, z-1/2'

loop_
_atom_site_label
_atom_site_type_symbol
_atom_site_fract_x
_atom_site_fract_y
_atom_site_fract_z
_atom_site_U_iso_or_equiv
_atom_site_adp_type
_atom_site_occupancy
_atom_site_site_symmetry_order
_atom_site_calc_flag
_atom_site_refinement_flags_posn
_atom_site_refinement_flags_adp
_atom_site_refinement_flags_occupancy
_atom_site_disorder_assembly
_atom_site_disorder_group
O1 O 0.7278(6) 0.3356(6) 0.1855(8) 0.043(3) Uani 1 1 d . . . . .
C1 C 0.9093(9) 0.1818(8) 0.2325(13) 0.047(4) Uani 1 1 d . . . . .
H11 H 0.917067 0.110106 0.114280 0.071 Uiso 1 1 calc R U . . .
H12 H 0.866040 0.089681 0.325303 0.071 Uiso 1 1 calc R U . . .
H13 H 1.067867 0.241268 0.289666 0.071 Uiso 1 1 calc R U . . .
C2 C 0.4941(10) 0.2536(8) 0.0858(17) 0.050(5) Uani 1 1 d . . . . .
H22 H 0.506093 0.198930 -0.039215 0.076 Uiso 1 1 calc R U . . .
H23 H 0.370885 0.358270 0.064545 0.076 Uiso 1 1 calc R U . . .
H21 H 0.448008 0.148453 0.164991 0.076 Uiso 1 1 calc R U . . .

loop_
_atom_site_aniso_label
_atom_site_aniso_U_11
_atom_site_aniso_U_22
_atom_site_aniso_U_33
_atom_site_aniso_U_23
_atom_site_aniso_U_13
_atom_site_aniso_U_12
O1 0.035(2) 0.035(4) 0.057(10) -0.0003(16) 0.003(3) -0.0002(13)
C1 0.039(3) 0.031(6) 0.071(15) 0.004(3) 0.011(4) 0.006(2)
C2 0.041(3) 0.030(6) 0.075(17) -0.001(2) 0.003(4) 0.002(2)

loop_
_atom_type_symbol
_atom_type_description
_atom_type_scat_dispersion_real
_atom_type_scat_dispersion_imag
_atom_type_scat_source
C C 0.0033 0.0016 'International Tables Vol C Tables 4.2.6.8 and 6.1.1.4'
H H 0.0000 0.0000 'International Tables Vol C Tables 4.2.6.8 and 6.1.1.4'
O O 0.0106 0.0060 'International Tables Vol C Tables 4.2.6.8 and 6.1.1.4'

loop_
_geom_angle_atom_site_label_1
_geom_angle_atom_site_label_2
_geom_angle_atom_site_label_3
_geom_angle
_geom_angle_site_symmetry_1
_geom_angle_site_symmetry_3
_geom_angle_publ_flag
C1 O1 C2 110.7(4) . . ?
O1 C1 H11 109.5 . . ?
O1 C1 H12 109.5 . . ?
O1 C1 H13 109.5 . . ?
H11 C1 H12 109.5 . . ?
H11 C1 H13 109.5 . . ?
H12 C1 H13 109.5 . . ?
O1 C2 H22 109.5 . . ?
O1 C2 H23 109.5 . . ?
O1 C2 H21 109.5 . . ?
H22 C2 H23 109.5 . . ?
H22 C2 H21 109.5 . . ?
H23 C2 H21 109.5 . . ?

loop_
_geom_bond_atom_site_label_1
_geom_bond_atom_site_label_2
_geom_bond_distance
_geom_bond_site_symmetry_2
_geom_bond_publ_flag
O1 C1 1.415(6) . ?
O1 C2 1.425(7) . ?
C1 H11 0.9600 . ?
C1 H12 0.9600 . ?
C1 H13 0.9600 . ?
C2 H22 0.9600 . ?
C2 H23 0.9600 . ?
C2 H21 0.9600 . ?
